data_2217596
loop_
_publ_author_name
'Grigoriev, Mikhail S.'
'German, Konstantin E.'
'Maruk, Alesia Ya.'

_publ_section_title
;
 Morpholinium perchlorate
;
_journal_coeditor_code NG2409
_journal_issue 2
_journal_name_full 'Acta Crystallographica Section E'
_journal_page_first o390
_journal_page_last o390
_journal_paper_doi 10.1107/S1600536807068134
_journal_volume 64
_journal_year 2008
_chemical_formula_iupac 'C4 H10 N O +, Cl O4 -'
_chemical_formula_moiety 'C4 H10 N O +, Cl O4 -'
_chemical_formula_sum 'C4 H10 Cl N O5'
_chemical_formula_weight 187.58
_chemical_name_systematic
;
Morpholinium perchlorate
;
_space_group_IT_number 19
_symmetry_cell_setting orthorhombic
_symmetry_space_group_name_Hall 'P 2ac 2ab'
_symmetry_space_group_name_H-M 'P 21 21 21'
_atom_sites_solution_hydrogens mixed
_atom_sites_solution_primary direct
_atom_sites_solution_secondary difmap
_audit_creation_method SHELXL-97
_cell_angle_alpha 90.00
_cell_angle_beta 90.00
_cell_angle_gamma 90.00
_cell_formula_units_Z 12
_cell_length_a 8.1515(3)
_cell_length_b 9.5435(4)
_cell_length_c 28.9022(12)
_cell_measurement_reflns_used 7054
_cell_measurement_temperature 100(2)
_cell_measurement_theta_max 29.99
_cell_measurement_theta_min 2.25
_cell_volume 2248.41(16)
_computing_cell_refinement 'SAINT-Plus (Bruker, 1998)'
_computing_data_collection 'APEX2 (Bruker, 2006)'
_computing_data_reduction 'SAINT-Plus (Bruker, 1998)'
_computing_molecular_graphics 'SHELXTL (Sheldrick, 1997b)'
_computing_publication_material 'SHELXTL (Sheldrick, 1997b)'
_computing_structure_refinement 'SHELXL97 (Sheldrick, 1997a)'
_computing_structure_solution 'SHELXS97 (Sheldrick, 1997a)'
_diffrn_ambient_temperature 100(2)
_diffrn_measured_fraction_theta_full 0.982
_diffrn_measured_fraction_theta_max 0.982
_diffrn_measurement_device_type
;
Bruker KappaAPEXII area-detector
;
_diffrn_measurement_method '\w and \f'
_diffrn_radiation_monochromator graphite
_diffrn_radiation_source 'fine-focus sealed tube'
_diffrn_radiation_type MoK\a
_diffrn_radiation_wavelength 0.71073
_diffrn_reflns_av_R_equivalents 0.0377
_diffrn_reflns_av_sigmaI/netI 0.0284
_diffrn_reflns_limit_h_max 11
_diffrn_reflns_limit_h_min -11
_diffrn_reflns_limit_k_max 13
_diffrn_reflns_limit_k_min -13
_diffrn_reflns_limit_l_max 40
_diffrn_reflns_limit_l_min -40
_diffrn_reflns_number 31159
_diffrn_reflns_theta_full 29.99
_diffrn_reflns_theta_max 29.99
_diffrn_reflns_theta_min 2.25
_diffrn_standards_number 0
_exptl_absorpt_coefficient_mu 0.487
_exptl_absorpt_correction_type 'none (SADABS; Sheldrick, 2004?)'
_exptl_crystal_colour colourless
_exptl_crystal_density_diffrn 1.662
_exptl_crystal_density_method 'not measured'
_exptl_crystal_description fragment
_exptl_crystal_F_000 1176
_exptl_crystal_size_max 0.24
_exptl_crystal_size_mid 0.20
_exptl_crystal_size_min 0.16
_refine_diff_density_max 0.304
_refine_diff_density_min -0.318
_refine_ls_abs_structure_details 'Flack (1983), 2793 Friedel pairs'
_refine_ls_abs_structure_Flack 0.42(3)
_refine_ls_extinction_method none
_refine_ls_goodness_of_fit_ref 1.030
_refine_ls_hydrogen_treatment mixed
_refine_ls_matrix_type full
_refine_ls_number_parameters 323
_refine_ls_number_reflns 6453
_refine_ls_number_restraints 6
_refine_ls_restrained_S_all 1.030
_refine_ls_R_factor_all 0.0297
_refine_ls_R_factor_gt 0.0252
_refine_ls_shift/su_max 0.001
_refine_ls_shift/su_mean 0.000
_refine_ls_structure_factor_coef Fsqd
_refine_ls_weighting_details 'calc w=1/[\s^2^(Fo^2^)+(0.0368P)^2^+0.1234P] where P=(Fo^2^+2Fc^2^)/3'
_refine_ls_weighting_scheme calc
_refine_ls_wR_factor_gt 0.0599
_refine_ls_wR_factor_ref 0.0618
_reflns_number_gt 5928
_reflns_number_total 6453
_reflns_threshold_expression I>2\s(I)
_cod_data_source_file ng2409.cif
_cod_data_source_block I
_cod_database_code 2217596
_cod_database_fobs_code 2217596

loop_
_symmetry_equiv_pos_as_xyz
'x, y, z'
'-x+1/2, -y, z+1/2'
'-x, y+1/2, -z+1/2'
'x+1/2, -y+1/2, -z'

loop_
_atom_site_type_symbol
_atom_site_label
_atom_site_fract_x
_atom_site_fract_y
_atom_site_fract_z
_atom_site_U_iso_or_equiv
_atom_site_adp_type
_atom_site_calc_flag
_atom_site_refinement_flags
_atom_site_occupancy
Cl Cl1 0.57617(4) -0.38371(3) 0.659062(11) 0.01229(6) Uani d . 1
Cl Cl2 0.37184(4) 0.16395(3) 0.506534(10) 0.01225(6) Uani d . 1
Cl Cl3 0.57257(4) -0.35661(3) 0.339378(11) 0.01296(7) Uani d . 1
O O1 0.68287(14) -0.37350(14) 0.69869(4) 0.0261(3) Uani d . 1
O O2 0.53026(15) -0.24599(12) 0.64345(5) 0.0297(3) Uani d . 1
O O3 0.43207(14) -0.46173(11) 0.67131(4) 0.0207(2) Uani d . 1
O O4 0.66220(12) -0.45314(11) 0.62201(3) 0.0157(2) Uani d . 1
O O5 0.34519(14) 0.23379(12) 0.46318(4) 0.0237(2) Uani d . 1
O O6 0.22474(13) 0.09516(12) 0.52183(4) 0.0246(2) Uani d . 1
O O7 0.50117(12) 0.06236(11) 0.50191(4) 0.0248(2) Uani d . 1
O O8 0.41766(13) 0.26762(11) 0.54084(4) 0.0189(2) Uani d . 1
O O9 0.53099(16) -0.22094(13) 0.35767(5) 0.0342(3) Uani d . 1
O O10 0.67421(14) -0.34228(16) 0.29901(4) 0.0321(3) Uani d . 1
O O11 0.42568(14) -0.43179(12) 0.32752(4) 0.0236(2) Uani d . 1
O O12 0.66235(13) -0.43202(11) 0.37422(3) 0.0168(2) Uani d . 1
O O13 0.69481(11) 0.24689(11) 0.67280(4) 0.0155(2) Uani d . 1
O O14 0.22067(11) 0.76837(11) 0.49220(3) 0.0171(2) Uani d . 1
O O15 0.69469(12) 0.27281(11) 0.32867(4) 0.0165(2) Uani d . 1
N N1 0.45845(14) 0.02905(12) 0.66878(4) 0.0119(2) Uani d D 1
H H1C 0.434(2) -0.0603(10) 0.6668(6) 0.014 Uiso d D 1
H H1D 0.3666(14) 0.0755(16) 0.6699(6) 0.014 Uiso d D 1
N N2 0.44656(13) 0.54724(12) 0.50755(4) 0.0135(2) Uani d D 1
H H2C 0.5419(14) 0.5912(16) 0.5086(6) 0.016 Uiso d D 1
H H2D 0.462(2) 0.4558(10) 0.5114(6) 0.016 Uiso d D 1
N N3 0.45865(14) 0.05497(12) 0.33319(4) 0.0122(2) Uani d D 1
H H3C 0.3684(15) 0.1049(17) 0.3313(6) 0.015 Uiso d D 1
H H3D 0.440(2) -0.0347(10) 0.3344(6) 0.015 Uiso d D 1
C C1 0.55582(18) 0.05548(15) 0.71163(5) 0.0144(3) Uani d . 1
H H1A 0.492(2) 0.0284(19) 0.7388(6) 0.017 Uiso d . 1
H H1B 0.646(2) 0.0006(19) 0.7113(6) 0.017 Uiso d . 1
C C2 0.60347(17) 0.20873(15) 0.71312(5) 0.0164(3) Uani d . 1
H H2A 0.5033 0.2671 0.7151 0.020 Uiso calc R 1
H H2B 0.6705 0.2268 0.7411 0.020 Uiso calc R 1
C C3 0.59875(17) 0.22590(15) 0.63150(5) 0.0143(3) Uani d . 1
H H3A 0.6628 0.2556 0.6041 0.017 Uiso calc R 1
H H3B 0.4981 0.2838 0.6330 0.017 Uiso calc R 1
C C4 0.55258(18) 0.07310(14) 0.62683(5) 0.0144(3) Uani d . 1
H H4A 0.4847 0.0594 0.5988 0.017 Uiso calc R 1
H H4B 0.6528 0.0153 0.6237 0.017 Uiso calc R 1
C C5 0.33638(17) 0.60033(17) 0.54496(5) 0.0167(3) Uani d . 1
H H5A 0.3905 0.5894 0.5754 0.020 Uiso calc R 1
H H5B 0.2331 0.5458 0.5453 0.020 Uiso calc R 1
C C6 0.29959(18) 0.75241(16) 0.53623(5) 0.0188(3) Uani d . 1
H H6A 0.2273 0.7889 0.5610 0.023 Uiso calc R 1
H H6B 0.4028 0.8070 0.5367 0.023 Uiso calc R 1
C C7 0.32779(17) 0.72437(16) 0.45577(5) 0.0164(3) Uani d . 1
H H7A 0.4293 0.7813 0.4564 0.020 Uiso calc R 1
H H7B 0.2736 0.7395 0.4255 0.020 Uiso calc R 1
C C8 0.37108(18) 0.57105(15) 0.46105(4) 0.0148(3) Uani d . 1
H H8A 0.2710 0.5131 0.4578 0.018 Uiso calc R 1
H H8B 0.4492 0.5431 0.4365 0.018 Uiso calc R 1
C C9 0.55216(18) 0.10032(15) 0.37512(4) 0.0150(3) Uani d . 1
H H9A 0.6521 0.0423 0.3786 0.018 Uiso calc R 1
H H9B 0.4837 0.0879 0.4031 0.018 Uiso calc R 1
C C10 0.59916(17) 0.25284(15) 0.36984(5) 0.0162(3) Uani d . 1
H H10A 0.4988 0.3110 0.3682 0.019 Uiso calc R 1
H H10B 0.6634 0.2832 0.3971 0.019 Uiso calc R 1
C C11 0.60345(17) 0.23347(15) 0.28832(5) 0.0168(3) Uani d . 1
H H11A 0.6704 0.2510 0.2603 0.020 Uiso calc R 1
H H11B 0.5029 0.2913 0.2862 0.020 Uiso calc R 1
C C12 0.55698(18) 0.07970(14) 0.29050(5) 0.0146(3) Uani d . 1
H H12A 0.4920 0.0539 0.2629 0.018 Uiso calc R 1
H H12B 0.6572 0.0211 0.2911 0.018 Uiso calc R 1

loop_
_atom_site_aniso_label
_atom_site_aniso_U_11
_atom_site_aniso_U_22
_atom_site_aniso_U_33
_atom_site_aniso_U_12
_atom_site_aniso_U_13
_atom_site_aniso_U_23
Cl1 0.01222(14) 0.01077(13) 0.01386(13) -0.00072(11) 0.00049(11) -0.00074(11)
Cl2 0.01095(11) 0.01167(13) 0.01412(13) 0.00027(10) -0.00132(11) -0.00073(11)
Cl3 0.01248(14) 0.01263(14) 0.01377(13) -0.00160(11) -0.00006(11) 0.00151(11)
O1 0.0178(5) 0.0441(8) 0.0165(5) -0.0076(5) -0.0015(4) -0.0063(5)
O2 0.0395(7) 0.0108(5) 0.0389(7) 0.0094(5) 0.0117(5) 0.0024(5)
O3 0.0130(4) 0.0230(5) 0.0262(5) -0.0054(4) 0.0027(4) 0.0000(4)
O4 0.0170(5) 0.0146(5) 0.0155(4) 0.0036(4) 0.0009(4) -0.0010(4)
O5 0.0302(6) 0.0260(6) 0.0150(5) 0.0064(5) -0.0028(4) 0.0020(4)
O6 0.0154(5) 0.0216(6) 0.0368(6) -0.0073(4) 0.0043(4) -0.0036(5)
O7 0.0189(5) 0.0193(5) 0.0361(6) 0.0093(4) 0.0022(5) 0.0007(5)
O8 0.0271(5) 0.0143(5) 0.0153(5) -0.0058(4) -0.0048(4) -0.0006(4)
O9 0.0453(8) 0.0124(5) 0.0449(8) 0.0121(5) -0.0133(6) -0.0033(5)
O10 0.0233(6) 0.0579(9) 0.0150(5) -0.0133(6) 0.0023(4) 0.0081(6)
O11 0.0126(5) 0.0272(6) 0.0311(6) -0.0067(4) -0.0034(4) 0.0013(5)
O12 0.0195(5) 0.0152(5) 0.0158(4) 0.0042(4) -0.0018(4) 0.0001(4)
O13 0.0128(4) 0.0172(5) 0.0166(5) -0.0049(4) -0.0022(4) 0.0006(4)
O14 0.0143(4) 0.0174(5) 0.0196(5) 0.0057(4) -0.0010(4) -0.0015(4)
O15 0.0129(5) 0.0185(5) 0.0181(5) -0.0061(4) 0.0007(4) -0.0014(4)
N1 0.0104(5) 0.0102(5) 0.0152(5) 0.0001(4) -0.0003(4) -0.0012(4)
N2 0.0108(5) 0.0101(5) 0.0195(6) 0.0003(4) -0.0001(4) 0.0018(4)
N3 0.0115(6) 0.0092(5) 0.0159(5) 0.0000(4) 0.0008(4) 0.0014(4)
C1 0.0158(7) 0.0162(7) 0.0112(6) -0.0004(5) -0.0004(5) 0.0012(5)
C2 0.0180(7) 0.0167(7) 0.0145(6) -0.0036(5) -0.0015(5) -0.0027(5)
C3 0.0163(7) 0.0131(6) 0.0133(6) -0.0010(5) -0.0013(5) 0.0009(5)
C4 0.0187(7) 0.0127(6) 0.0118(6) 0.0001(5) -0.0002(5) -0.0013(5)
C5 0.0146(6) 0.0244(7) 0.0109(5) -0.0002(5) 0.0002(5) 0.0009(5)
C6 0.0183(7) 0.0210(8) 0.0170(7) 0.0030(5) -0.0020(5) -0.0072(6)
C7 0.0159(6) 0.0181(7) 0.0152(6) 0.0024(5) 0.0017(5) 0.0045(5)
C8 0.0166(6) 0.0156(7) 0.0123(6) 0.0012(5) 0.0026(5) -0.0010(5)
C9 0.0174(7) 0.0180(7) 0.0097(5) 0.0004(5) 0.0004(5) 0.0014(5)
C10 0.0169(7) 0.0156(7) 0.0161(6) -0.0014(5) 0.0009(5) -0.0024(5)
C11 0.0169(7) 0.0185(7) 0.0150(6) -0.0038(5) 0.0000(5) 0.0031(5)
C12 0.0156(6) 0.0167(7) 0.0116(6) -0.0013(5) 0.0011(5) -0.0009(5)

loop_
_atom_type_symbol
_atom_type_description
_atom_type_scat_dispersion_real
_atom_type_scat_dispersion_imag
_atom_type_scat_source
C C 0.0033 0.0016 'International Tables Vol C Tables 4.2.6.8 and 6.1.1.4'
H H 0.0000 0.0000 'International Tables Vol C Tables 4.2.6.8 and 6.1.1.4'
N N 0.0061 0.0033 'International Tables Vol C Tables 4.2.6.8 and 6.1.1.4'
O O 0.0106 0.0060 'International Tables Vol C Tables 4.2.6.8 and 6.1.1.4'
Cl Cl 0.1484 0.1585 'International Tables Vol C Tables 4.2.6.8 and 6.1.1.4'

loop_
_geom_angle_atom_site_label_1
_geom_angle_atom_site_label_2
_geom_angle_atom_site_label_3
_geom_angle
O3 Cl1 O2 109.78(7)
O3 Cl1 O4 110.06(6)
O2 Cl1 O4 108.26(7)
O3 Cl1 O1 109.45(7)
O2 Cl1 O1 110.14(8)
O4 Cl1 O1 109.14(7)
O5 Cl2 O6 110.75(7)
O5 Cl2 O7 110.04(7)
O6 Cl2 O7 109.41(7)
O5 Cl2 O8 108.60(7)
O6 Cl2 O8 108.45(7)
O7 Cl2 O8 109.55(7)
O11 Cl3 O10 109.51(7)
O11 Cl3 O12 109.94(7)
O10 Cl3 O12 108.83(7)
O11 Cl3 O9 109.91(8)
O10 Cl3 O9 110.39(9)
O12 Cl3 O9 108.24(7)
C2 O13 C3 110.89(10)
C7 O14 C6 110.37(10)
C11 O15 C10 111.00(10)
C1 N1 C4 110.64(10)
C1 N1 H1C 109.7(11)
C4 N1 H1C 109.6(11)
C1 N1 H1D 109.9(11)
C4 N1 H1D 109.2(11)
H1C N1 H1D 107.8(16)
C5 N2 C8 110.58(10)
C5 N2 H2C 110.1(11)
C8 N2 H2C 108.7(11)
C5 N2 H2D 109.2(11)
C8 N2 H2D 108.7(11)
H2C N2 H2D 109.6(15)
C12 N3 C9 110.54(11)
C12 N3 H3C 108.1(11)
C9 N3 H3C 108.8(11)
C12 N3 H3D 106.5(11)
C9 N3 H3D 109.9(12)
H3C N3 H3D 113.0(17)
N1 C1 C2 108.86(11)
N1 C1 H1A 109.9(10)
C2 C1 H1A 111.7(11)
N1 C1 H1B 109.0(11)
C2 C1 H1B 110.8(12)
H1A C1 H1B 106.5(15)
O13 C2 C1 110.88(11)
O13 C2 H2A 109.5
C1 C2 H2A 109.5
O13 C2 H2B 109.5
C1 C2 H2B 109.5
H2A C2 H2B 108.1
O13 C3 C4 110.07(11)
O13 C3 H3A 109.6
C4 C3 H3A 109.6
O13 C3 H3B 109.6
C4 C3 H3B 109.6
H3A C3 H3B 108.2
N1 C4 C3 109.05(11)
N1 C4 H4A 109.9
C3 C4 H4A 109.9
N1 C4 H4B 109.9
C3 C4 H4B 109.9
H4A C4 H4B 108.3
N2 C5 C6 109.01(12)
N2 C5 H5A 109.9
C6 C5 H5A 109.9
N2 C5 H5B 109.9
C6 C5 H5B 109.9
H5A C5 H5B 108.3
O14 C6 C5 109.94(12)
O14 C6 H6A 109.7
C5 C6 H6A 109.7
O14 C6 H6B 109.7
C5 C6 H6B 109.7
H6A C6 H6B 108.2
O14 C7 C8 110.61(11)
O14 C7 H7A 109.5
C8 C7 H7A 109.5
O14 C7 H7B 109.5
C8 C7 H7B 109.5
H7A C7 H7B 108.1
N2 C8 C7 109.49(11)
N2 C8 H8A 109.8
C7 C8 H8A 109.8
N2 C8 H8B 109.8
C7 C8 H8B 109.8
H8A C8 H8B 108.2
N3 C9 C10 109.02(11)
N3 C9 H9A 109.9
C10 C9 H9A 109.9
N3 C9 H9B 109.9
C10 C9 H9B 109.9
H9A C9 H9B 108.3
O15 C10 C9 110.41(11)
O15 C10 H10A 109.6
C9 C10 H10A 109.6
O15 C10 H10B 109.6
C9 C10 H10B 109.6
H10A C10 H10B 108.1
O15 C11 C12 110.44(12)
O15 C11 H11A 109.6
C12 C11 H11A 109.6
O15 C11 H11B 109.6
C12 C11 H11B 109.6
H11A C11 H11B 108.1
N3 C12 C11 108.78(11)
N3 C12 H12A 109.9
C11 C12 H12A 109.9
N3 C12 H12B 109.9
C11 C12 H12B 109.9
H12A C12 H12B 108.3

loop_
_geom_bond_atom_site_label_1
_geom_bond_atom_site_label_2
_geom_bond_distance
Cl1 O3 1.4351(11)
Cl1 O2 1.4391(12)
Cl1 O4 1.4415(10)
Cl1 O1 1.4415(11)
Cl2 O5 1.4359(11)
Cl2 O6 1.4367(11)
Cl2 O7 1.4385(10)
Cl2 O8 1.4496(10)
Cl3 O11 1.4374(11)
Cl3 O10 1.4376(11)
Cl3 O12 1.4379(10)
Cl3 O9 1.4390(13)
O13 C2 1.4301(17)
O13 C3 1.4415(16)
O14 C7 1.4308(16)
O14 C6 1.4342(17)
O15 C11 1.4333(17)
O15 C10 1.4349(17)
N1 C1 1.4926(17)
N1 C4 1.4951(17)
N1 H1C 0.877(9)
N1 H1D 0.871(9)
N2 C5 1.4943(18)
N2 C8 1.4955(17)
N2 H2C 0.884(9)
N2 H2D 0.889(9)
N3 C12 1.4903(17)
N3 C9 1.4956(18)
N3 H3C 0.878(9)
N3 H3D 0.870(9)
C1 C2 1.514(2)
C1 H1A 0.975(18)
C1 H1B 0.900(18)
C2 H2A 0.9900
C2 H2B 0.9900
C3 C4 1.5121(19)
C3 H3A 0.9900
C3 H3B 0.9900
C4 H4A 0.9900
C4 H4B 0.9900
C5 C6 1.503(2)
C5 H5A 0.9900
C5 H5B 0.9900
C6 H6A 0.9900
C6 H6B 0.9900
C7 C8 1.513(2)
C7 H7A 0.9900
C7 H7B 0.9900
C8 H8A 0.9900
C8 H8B 0.9900
C9 C10 1.513(2)
C9 H9A 0.9900
C9 H9B 0.9900
C10 H10A 0.9900
C10 H10B 0.9900
C11 C12 1.5169(19)
C11 H11A 0.9900
C11 H11B 0.9900
C12 H12A 0.9900
C12 H12B 0.9900

loop_
_geom_hbond_atom_site_label_D
_geom_hbond_atom_site_label_H
_geom_hbond_atom_site_label_A
_geom_hbond_site_symmetry_A
_geom_hbond_distance_DH
_geom_hbond_distance_HA
_geom_hbond_distance_DA
_geom_hbond_angle_DHA
_geom_hbond_publ_flag
N1 H1C O2 . 0.877(9) 2.051(13) 2.7872(16) 141.0(15) yes
N1 H1D O15 4_456 0.871(9) 2.015(10) 2.8642(15) 164.7(16) yes
N2 H2C O14 4_566 0.884(9) 1.980(10) 2.8441(14) 165.5(16) yes
N2 H2D O8 . 0.889(9) 2.020(11) 2.8465(15) 154.1(15) yes
N3 H3C O13 4_456 0.878(9) 2.004(10) 2.8690(15) 168.0(17) yes
N3 H3D O9 . 0.870(9) 2.039(13) 2.7895(17) 143.9(16) yes

loop_
_geom_torsion_atom_site_label_1
_geom_torsion_atom_site_label_2
_geom_torsion_atom_site_label_3
_geom_torsion_atom_site_label_4
_geom_torsion
C4 N1 C1 C2 56.08(15)
C3 O13 C2 C1 60.92(15)
N1 C1 C2 O13 -57.76(15)
C2 O13 C3 C4 -61.05(15)
C1 N1 C4 C3 -56.79(15)
O13 C3 C4 N1 58.36(14)
C8 N2 C5 C6 -56.06(14)
C7 O14 C6 C5 -62.99(15)
N2 C5 C6 O14 59.76(15)
C6 O14 C7 C8 61.45(14)
C5 N2 C8 C7 54.51(14)
O14 C7 C8 N2 -56.81(14)
C12 N3 C9 C10 56.67(14)
C11 O15 C10 C9 60.83(14)
N3 C9 C10 O15 -57.92(14)
C10 O15 C11 C12 -61.04(14)
C9 N3 C12 C11 -56.71(15)
O15 C11 C12 N3 58.34(15)

loop_
_cod_related_entry_id
_cod_related_entry_database
_cod_related_entry_code
1 ChemSpider 26666703
